data_2104892
loop_
_publ_author_name
'Chainok, Kittipong'
'Haller, Kenneth J.'
'Rae, A. David'
'Willis, Anthony C.'
'Williams, Ian D.'

_publ_section_title
;
 Investigation of the structure and phase transitions of the polymeric
 inorganic--organic hybrids: [<i>M</i>(Im)~4~V~2~O~6~]~{\\infty ~};
 <i>M</i> = Mn, Co, Ni, Im = imidazole
;
_journal_coeditor_code GW5007
_journal_issue 1
_journal_name_full 'Acta Crystallographica Section B'
_journal_page_first 41
_journal_page_last 52
_journal_paper_doi 10.1107/S0108768110042941
_journal_volume 67
_journal_year 2011
_chemical_formula_iupac '[Mn(C3 H4 N2)4 V2 O6]'
_chemical_formula_moiety 'C12 H16 Mn N8 O6 V2'
_chemical_formula_structural '[Mn(C3 H4 N2)4 V2 O6]'
_chemical_formula_sum 'C12 H16 Mn N8 O6 V2'
_chemical_formula_weight 525.13
_chemical_name_systematic
;
catena-tetrakis(imidazole)-tetrakis(\m~2~-oxo)-dioxo-manganese(ii)-di-vanadium
;
_space_group_IT_number 88
_symmetry_cell_setting tetragonal
_symmetry_space_group_name_Hall '-I 4ad'
_symmetry_space_group_name_H-M 'I 41/a :2'
_cell_angle_alpha 90.00
_cell_angle_beta 90.00
_cell_angle_gamma 90.00
_cell_formula_units_Z 32
_cell_length_a 23.0473(3)
_cell_length_b 23.0473(3)
_cell_length_c 29.6521(3)
_cell_measurement_reflns_used 55984
_cell_measurement_temperature 200(2)
_cell_measurement_theta_max 30.03
_cell_measurement_theta_min 2.55
_cell_volume 15750.5(3)
_diffrn_ambient_temperature 200(2)
_diffrn_measured_fraction_theta_full 0.997
_diffrn_measured_fraction_theta_max 0.997
_diffrn_measurement_device_type 'Enraf-Nonius KappaCCD'
_diffrn_measurement_method '\f scan plus \w scans with \k offsets'
_diffrn_radiation_monochromator graphite
_diffrn_radiation_source 'fine-focus sealed tube'
_diffrn_radiation_type MoK\a
_diffrn_radiation_wavelength 0.71073
_diffrn_reflns_av_R_equivalents 0.061
_diffrn_reflns_av_sigmaI/netI 0.0331
_diffrn_reflns_limit_h_max 29
_diffrn_reflns_limit_h_min -32
_diffrn_reflns_limit_k_max 32
_diffrn_reflns_limit_k_min -30
_diffrn_reflns_limit_l_max 41
_diffrn_reflns_limit_l_min -41
_diffrn_reflns_number 96520
_diffrn_reflns_reduction_process
;
Lorentz and polarization correction applied
;
_diffrn_reflns_theta_full 30.03
_diffrn_reflns_theta_max 30.03
_diffrn_reflns_theta_min 2.74
_exptl_absorpt_coefficient_mu 1.61
_exptl_absorpt_correction_T_max 0.768
_exptl_absorpt_correction_T_min 0.708
_exptl_absorpt_correction_type multi-scan
_exptl_absorpt_process_details
;
from symmetry-related measurements
Sortav (Blessing 1995)
;
_exptl_crystal_colour Orange-Yellow
_exptl_crystal_density_diffrn 1.772
_exptl_crystal_density_method 'not measured'
_exptl_crystal_description Hexagonal
_exptl_crystal_F_000 8416.0
_exptl_crystal_size_max 0.19
_exptl_crystal_size_mid 0.14
_exptl_crystal_size_min 0.09
_refine_diff_density_max 0.757
_refine_diff_density_min -0.705
_refine_ls_extinction_method none
_refine_ls_goodness_of_fit_all 1.4507
_refine_ls_goodness_of_fit_ref 1.4507
_refine_ls_hydrogen_treatment constr
_refine_ls_matrix_type full
_refine_ls_number_parameters 317
_refine_ls_number_reflns 7205
_refine_ls_number_restraints 2
_refine_ls_R_factor_all 0.0443
_refine_ls_R_factor_gt 0.0326
_refine_ls_shift/su_max 0.2
_refine_ls_structure_factor_coef F
_refine_ls_weighting_details 'w = 1/[\s(F)^2^ + (0.0004F)^2^]'
_refine_ls_weighting_scheme calc
_refine_ls_wR_factor_ref 0.0463
_reflns_number_gt 7205
_reflns_number_total 11499
_reflns_threshold_expression I>3\s(I)
_cod_data_source_file gw5007.cif
_cod_data_source_block Mn_200K
_cod_original_sg_symbol_H-M 'I 41/a'
_cod_database_code 2104892

loop_
_symmetry_equiv_pos_as_xyz
'x, y, z'
'-y+3/4, x+1/4, z+1/4'
'-x, -y+1/2, z'
'y+1/4, -x+1/4, z+1/4'
'-x, -y, -z'
'y+3/4, -x+1/4, -z+1/4'
'x, y+1/2, -z'
'-y+1/4, x+1/4, -z+1/4'
'x+1/2, y+1/2, z+1/2'
'-y+5/4, x+3/4, z+3/4'
'-x+1/2, -y+1, z+1/2'
'y+3/4, -x+3/4, z+3/4'
'-x+1/2, -y+1/2, -z+1/2'
'y+5/4, -x+3/4, -z+3/4'
'x+1/2, y+1, -z+1/2'
'-y+3/4, x+3/4, -z+3/4'

loop_
_atom_site_aniso_label
_atom_site_aniso_U_11
_atom_site_aniso_U_22
_atom_site_aniso_U_33
_atom_site_aniso_U_12
_atom_site_aniso_U_13
_atom_site_aniso_U_23
Mn1 0.0149(2) 0.0177(2) 0.0152(2) -0.00180(10) 0.00110(10) -0.00050(10)
Mn2 0.0172(3) 0.0134(2) 0.0159(2) 0.0009(2) 0.00000(10) 0.00000(10)
Mn3 0.0172(3) 0.0134(2) 0.0143(2) 0.0017(2) 0.00000(10) 0.00000(10)
V1 0.0138(2) 0.0147(2) 0.0171(2) -0.00010(10) -0.00130(10) -0.00040(10)
V2 0.0158(2) 0.0123(2) 0.0180(2) 0.00050(10) -0.00010(10) -0.00250(10)
V3 0.0141(2) 0.0148(2) 0.0142(2) -0.00030(10) 0.00300(10) -0.00050(10)
V4 0.0168(2) 0.0127(2) 0.0146(2) 0.00070(10) 0.00120(10) 0.00180(10)
O1 0.0163(9) 0.0310(10) 0.0328(9) -0.0031(7) -0.0003(7) -0.0064(7)
O2 0.0197(9) 0.0241(9) 0.0276(8) -0.0033(7) -0.0018(7) -0.0077(7)
O3 0.0351(11) 0.0349(11) 0.0277(9) -0.0050(8) -0.0043(7) 0.0116(7)
O4 0.0274(9) 0.0133(8) 0.0360(9) 0.0023(7) -0.0049(7) -0.0032(7)
O5 0.0285(10) 0.0199(9) 0.0210(8) 0.0062(7) -0.0034(6) -0.0032(6)
O6 0.0327(10) 0.0299(10) 0.0281(9) 0.0033(8) 0.0112(7) -0.0002(7)
O7 0.0154(9) 0.0283(10) 0.0381(10) -0.0009(7) 0.0030(7) 0.0075(7)
O8 0.0213(9) 0.0254(9) 0.0212(8) -0.0028(7) 0.0038(6) 0.0051(7)
O9 0.0414(11) 0.0321(10) 0.0203(8) -0.0109(8) 0.0065(7) -0.0075(7)
O10 0.0325(10) 0.0168(9) 0.0287(9) 0.0043(7) 0.0073(7) 0.0046(7)
O11 0.0292(10) 0.0208(9) 0.0207(8) 0.0087(7) 0.0059(6) 0.0027(6)
O12 0.0319(10) 0.0325(10) 0.0243(8) 0.0022(8) -0.0093(7) -0.0011(7)
N11 0.0242(8) 0.0260(7) 0.0215(6) -0.0030(6) 0.0001(5) -0.0032(5)
N12 0.0412(9) 0.0309(7) 0.0269(7) -0.0020(6) -0.0034(6) -0.0084(6)
C11 0.0304(7) 0.0281(8) 0.0259(7) -0.0053(6) -0.0023(6) -0.0060(6)
C12 0.0408(9) 0.0342(9) 0.0249(6) 0.0022(7) 0.0022(6) -0.0072(6)
C13 0.0296(8) 0.0322(9) 0.0241(7) -0.0006(6) 0.0039(6) -0.0049(6)
N21A 0.0307(8) 0.0300(8) 0.0192(7) 0.0006(6) 0.0017(6) 0.0050(5)
N22A 0.0610(15) 0.0393(8) 0.0564(11) -0.0060(8) 0.0065(10) 0.0219(7)
C21A 0.0392(9) 0.0336(8) 0.0331(9) -0.0060(7) 0.0047(7) 0.0087(6)
C22A 0.0639(15) 0.0622(10) 0.0965(15) 0.0004(10) -0.0069(13) 0.0547(10)
C23A 0.0461(10) 0.0621(11) 0.0779(13) -0.0036(8) -0.0161(10) 0.0467(10)
N21B 0.0307(8) 0.0300(8) 0.0192(7) 0.0006(6) 0.0017(6) 0.0050(5)
N22B 0.0626(15) 0.0687(11) 0.1053(16) -0.0003(10) -0.0119(13) 0.0619(12)
C21B 0.0443(10) 0.0619(11) 0.0754(13) -0.0043(8) -0.0170(9) 0.0454(10)
C22B 0.0629(15) 0.0413(8) 0.0615(12) -0.0038(8) 0.0059(10) 0.0262(7)
C23B 0.0415(9) 0.0337(8) 0.0345(9) -0.0059(7) 0.0050(7) 0.0096(6)
N31 0.0241(6) 0.0217(8) 0.0221(6) 0.0029(5) -0.0010(5) -0.0024(5)
N32 0.0345(8) 0.0411(10) 0.0276(7) -0.0110(6) -0.0087(6) 0.0076(6)
C31 0.0322(7) 0.0285(7) 0.0210(6) -0.0049(5) -0.0029(5) -0.0019(5)
C32 0.0271(7) 0.0418(11) 0.0398(9) -0.0010(6) -0.0086(6) 0.0119(7)
C33 0.0238(7) 0.0289(8) 0.0343(7) 0.0063(6) -0.0028(5) 0.0029(5)
N41 0.0247(7) 0.0236(8) 0.0228(6) -0.0022(6) 0.0024(5) -0.0025(5)
N42 0.0358(8) 0.0370(9) 0.0295(7) 0.0030(7) 0.0110(6) -0.0008(6)
C41 0.0358(8) 0.0290(8) 0.0277(7) -0.0015(6) 0.0093(6) -0.0058(6)
C42 0.0369(8) 0.0415(10) 0.0381(8) -0.0068(7) 0.0152(7) -0.0013(7)
C43 0.0386(9) 0.0332(8) 0.0385(8) -0.0122(7) 0.0153(7) -0.0064(6)
N51 0.0245(8) 0.0233(8) 0.0213(6) -0.0030(6) 0.0019(5) 0.0005(5)
N52 0.0433(9) 0.0402(9) 0.0326(7) -0.0041(8) 0.0040(7) 0.0143(6)
C51 0.0308(6) 0.0452(10) 0.0366(8) -0.0066(7) 0.0039(6) 0.0181(7)
C52 0.0424(8) 0.0365(9) 0.0299(7) 0.0015(8) -0.0016(7) 0.0097(6)
C53 0.0296(7) 0.0425(10) 0.0342(8) 0.0019(7) -0.0003(6) 0.0138(7)
N61 0.0260(10) 0.0278(7) 0.0241(7) -0.0054(6) 0.0042(6) -0.0046(5)
N62 0.0441(12) 0.0442(9) 0.0329(7) 0.0041(8) -0.0002(7) -0.0166(6)
C61 0.0491(13) 0.0416(8) 0.0280(7) -0.0092(7) 0.0141(7) -0.0116(5)
C62 0.0951(19) 0.0324(7) 0.0407(10) -0.0051(8) -0.0010(10) -0.0137(6)
C63 0.1053(19) 0.0286(8) 0.0366(8) -0.0196(7) 0.0134(9) -0.0084(6)
N71 0.0242(7) 0.0225(8) 0.0201(6) 0.0009(5) 0.0015(5) 0.0012(5)
N72 0.0337(7) 0.0462(10) 0.0243(6) -0.0116(6) 0.0077(6) -0.0045(6)
C71 0.0325(7) 0.0316(9) 0.0214(7) -0.0049(5) 0.0042(5) 0.0041(6)
C72 0.0272(7) 0.0478(11) 0.0333(9) -0.0021(6) 0.0079(6) -0.0108(7)
C73 0.0255(7) 0.0329(9) 0.0316(8) 0.0057(6) 0.0045(6) -0.0027(6)
N81 0.0267(7) 0.0253(8) 0.0215(6) 0.0044(6) -0.0031(5) -0.0012(5)
N82 0.0296(7) 0.0357(9) 0.0251(6) 0.0026(6) -0.0064(6) 0.0018(6)
C81 0.0300(8) 0.0332(8) 0.0264(6) 0.0090(6) -0.0068(6) -0.0023(6)
C82 0.0352(9) 0.0318(9) 0.0235(6) -0.0011(7) -0.0069(6) -0.0002(6)
C83 0.0368(9) 0.0272(8) 0.0248(6) 0.0040(6) -0.0078(6) -0.0038(6)

loop_
_atom_site_label
_atom_site_fract_x
_atom_site_fract_y
_atom_site_fract_z
_atom_site_U_iso_or_equiv
_atom_site_calc_flag
_atom_site_calc_attached_atom
_atom_site_occupancy
Mn1 0.749750(10) 0.495790(10) 0.451890(10) 0.01590(10) d . 1.000
Mn2 1.00000 0.25000 0.489630(10) 0.01550(10) d . 1.000
Mn3 0.50000 0.75000 0.484680(10) 0.01500(10) d . 1.000
V1 0.91217(2) 0.51361(2) 0.449680(10) 0.01520(10) d . 1.000
V2 0.98624(2) 0.41129(2) 0.496050(10) 0.01540(10) d . 1.000
V3 0.58396(2) 0.48376(2) 0.446290(10) 0.01440(10) d . 1.000
V4 0.51508(2) 0.59006(2) 0.494760(10) 0.01470(10) d . 1.000
O1 0.84297(7) 0.50112(7) 0.45997(5) 0.0267(4) d . 1.000
O2 0.94355(7) 0.55702(7) 0.49357(5) 0.0238(4) d . 1.000
O3 0.91793(7) 0.54534(7) 0.40067(5) 0.0325(4) d . 1.000
O4 0.99516(7) 0.34221(6) 0.48436(5) 0.0256(4) d . 1.000
O5 0.95188(7) 0.44552(6) 0.44803(5) 0.0232(4) d . 1.000
O6 0.94432(7) 0.41791(7) 0.54021(5) 0.0303(4) d . 1.000
O7 0.65398(7) 0.49130(7) 0.45375(5) 0.0272(4) d . 1.000
O8 0.55479(6) 0.44022(7) 0.49101(5) 0.0226(4) d . 1.000
O9 0.57374(7) 0.45493(7) 0.39610(5) 0.0313(4) d . 1.000
O10 0.50678(7) 0.65805(7) 0.48008(5) 0.0260(4) d . 1.000
O11 0.54741(7) 0.55323(6) 0.44705(5) 0.0236(4) d . 1.000
O12 0.55719(7) 0.58647(7) 0.53887(5) 0.0296(4) d . 1.000
N11 0.76207(7) 0.43027(6) 0.39577(4) 0.0239(5) d . 1.000
N12 0.74147(7) 0.36315(7) 0.34561(5) 0.0330(6) d . 1.000
C11 0.72305(6) 0.39256(7) 0.38208(5) 0.0281(5) d . 1.000
C12 0.79522(8) 0.38287(8) 0.33515(5) 0.0333(6) d . 1.000
C13 0.80773(6) 0.42421(7) 0.36615(5) 0.0287(5) d . 1.000
N21A 0.74401(6) 0.41688(6) 0.49663(5) 0.0266(4) d . 0.515(9)
N22A 0.7100(2) 0.33362(9) 0.52125(10) 0.0522(8) d . 0.515(9)
C21A 0.69840(11) 0.38267(13) 0.49839(8) 0.0353(6) d . 0.515(9)
C22A 0.7660(3) 0.33623(13) 0.53501(9) 0.0742(9) d . 0.515(9)
C23A 0.78679(13) 0.38760(15) 0.51976(8) 0.0620(7) d . 0.515(9)
N21B 0.74401(6) 0.41688(6) 0.49663(5) 0.0266(4) d . 0.485
N22B 0.7763(3) 0.34224(14) 0.53531(9) 0.0789(9) d . 0.485
C21B 0.78901(12) 0.39444(15) 0.51758(8) 0.0605(7) d . 0.485
C22B 0.7202(3) 0.33028(8) 0.52531(11) 0.0553(8) d . 0.485
C23B 0.70048(13) 0.37638(13) 0.50148(9) 0.0366(6) d . 0.485
N31 0.92382(6) 0.24808(6) 0.44113(5) 0.0226(5) d . 1.000
N32 0.86069(7) 0.22815(7) 0.38778(5) 0.0344(6) d . 1.000
C31 0.91148(7) 0.21367(7) 0.40708(5) 0.0272(5) d . 1.000
C32 0.83904(7) 0.27434(8) 0.41054(6) 0.0363(6) d . 1.000
C33 0.87808(7) 0.28646(7) 0.44337(5) 0.0290(5) d . 1.000
N41 0.93327(6) 0.24350(7) 0.54508(5) 0.0237(4) d . 1.000
N42 0.87590(7) 0.26757(7) 0.60124(5) 0.0341(4) d . 1.000
C41 0.92011(7) 0.28404(6) 0.57455(5) 0.0308(4) d . 1.000
C42 0.85960(7) 0.21354(8) 0.58837(6) 0.0388(6) d . 1.000
C43 0.89507(8) 0.19889(7) 0.55375(6) 0.0368(5) d . 1.000
N51 0.74140(7) 0.56111(6) 0.39533(4) 0.0230(5) d . 1.000
N52 0.76229(8) 0.61711(7) 0.33757(5) 0.0387(5) d . 1.000
C51 0.78339(6) 0.58430(8) 0.37131(6) 0.0375(6) d . 1.000
C52 0.70359(8) 0.61504(8) 0.33988(6) 0.0363(6) d . 1.000
C53 0.69092(6) 0.58049(8) 0.37551(6) 0.0354(6) d . 1.000
N61 0.74521(7) 0.56805(6) 0.50111(5) 0.0260(6) d . 1.000
N62 0.73071(8) 0.62045(8) 0.56200(5) 0.0404(6) d . 1.000
C61 0.72670(8) 0.56758(7) 0.54305(5) 0.0396(7) d . 1.000
C62 0.75299(11) 0.65704(7) 0.53067(7) 0.0561(9) d . 1.000
C63 0.76185(10) 0.62456(8) 0.49322(6) 0.0568(10) d . 1.000
N71 0.57506(6) 0.75227(6) 0.43558(5) 0.0223(5) d . 1.000
N72 0.63581(7) 0.77836(7) 0.38217(5) 0.0347(5) d . 1.000
C71 0.58562(7) 0.79012(7) 0.40343(5) 0.0285(5) d . 1.000
C72 0.65893(7) 0.73040(8) 0.40158(6) 0.0361(6) d . 1.000
C73 0.62135(7) 0.71448(7) 0.43447(5) 0.0300(6) d . 1.000
N81 0.56606(6) 0.75909(7) 0.54014(4) 0.0245(5) d . 1.000
N82 0.63103(6) 0.74124(7) 0.59259(5) 0.0301(5) d . 1.000
C81 0.60617(7) 0.72274(6) 0.55415(5) 0.0299(5) d . 1.000
C82 0.60567(8) 0.79222(7) 0.60404(5) 0.0301(5) d . 1.000
C83 0.56567(7) 0.80304(7) 0.57163(5) 0.0296(5) d . 1.000
H1N12 0.72255 0.33663 0.33147 0.038 c N12 1.000
H1C11 0.68724 0.38693 0.39587 0.031 c C11 1.000
H1C12 0.81872 0.37054 0.31153 0.039 c C12 1.000
H1C13 0.84206 0.44537 0.36727 0.032 c C13 1.000
H1N22A 0.68614 0.30564 0.52625 0.067 c N22A 1.000
H1C21A 0.66266 0.39130 0.48546 0.050 c C21A 0.515
H1C22A 0.78609 0.30843 0.55154 0.113 c C22A 0.515
H1C23A 0.82438 0.40110 0.52424 0.096 c C23A 0.515
H1N22B 0.79966 0.32039 0.55030 0.119 c N22B 0.485
H1C21B 0.82503 0.41240 0.51986 0.090 c C21B 0.485
H1C22B 0.69949 0.29718 0.53319 0.070 c C22B 0.485
H1C23B 0.66307 0.38014 0.49007 0.051 c C23B 0.485
H1N32 0.84482 0.21117 0.36509 0.040 c N32 0.515
H1C31 0.93490 0.18319 0.39754 0.029 c C31 1.000
H1C32 0.80445 0.29375 0.40478 0.045 c C32 1.000
H1C33 0.87453 0.31627 0.46433 0.032 c C33 1.000
H1N42 0.86071 0.28769 0.62263 0.042 c N42 1.000
H1C41 0.93899 0.31960 0.57667 0.044 c C41 1.000
H1C42 0.83010 0.19111 0.60076 0.053 c C42 1.000
H1C43 0.89382 0.16390 0.53816 0.054 c C43 1.000
H1N52 0.78242 0.63600 0.31805 0.054 c N52 1.000
H1C51 0.82269 0.57873 0.37694 0.061 c C51 1.000
H1C52 0.67736 0.63355 0.32088 0.049 c C52 1.000
H1C53 0.65366 0.57122 0.38517 0.058 c C53 1.000
H1N62 0.72092 0.62943 0.58910 0.054 c N62 1.000
H1C61 0.71261 0.53484 0.55776 0.073 c C61 1.000
H1C62 0.76064 0.69640 0.53418 0.088 c C62 1.000
H1C63 0.77694 0.63837 0.46618 0.101 c C63 1.000
H1N72 0.65057 0.79778 0.36022 0.042 c N72 1.000
H1C71 0.56144 0.82109 0.39629 0.034 c C71 1.000
H1C72 0.69353 0.71214 0.39390 0.046 c C72 1.000
H1C73 0.62610 0.68274 0.45348 0.037 c C73 1.000
H1N82 0.65812 0.72386 0.60726 0.035 c N82 1.000
H1C81 0.61610 0.68857 0.53936 0.039 c C81 1.000
H1C82 0.61402 0.81510 0.62905 0.036 c C82 1.000
H1C83 0.54153 0.83536 0.57076 0.038 c C83 1.000

loop_
_geom_angle_atom_site_label_1
_geom_angle_atom_site_label_2
_geom_angle_atom_site_label_3
_geom_angle_site_symmetry_1
_geom_angle_site_symmetry_2
_geom_angle_site_symmetry_3
_geom_angle
_geom_angle_publ_flag
O1 Mn1 O7 . . . 172.20(10) .
O1 Mn1 N11 . . . 89.70(10) .
O1 Mn1 N21A . . . 92.20(10) .
O1 Mn1 N21B . . . 92.20(10) .
O1 Mn1 N51 . . . 97.40(10) .
O1 Mn1 N61 . . . 86.10(10) .
O7 Mn1 N11 . . . 96.40(10) .
O7 Mn1 N21A . . . 83.60(10) .
O7 Mn1 N21B . . . 83.60(10) .
O7 Mn1 N51 . . . 88.00(10) .
O7 Mn1 N61 . . . 88.40(10) .
N11 Mn1 N21A . . . 84.40(10) .
N11 Mn1 N21B . . . 84.40(10) .
N11 Mn1 N51 . . . 84.80(10) .
N11 Mn1 N61 . . . 172.10(10) .
N21A Mn1 N51 . . . 165.50(10) .
N21A Mn1 N61 . . . 102.50(10) .
N21A Mn1 N21B . . . 0.00(10) .
N51 Mn1 N61 . . . 89.10(10) .
N51 Mn1 N21B . . . 165.50(10) .
N61 Mn1 N21B . . . 102.50(10) .
O4 Mn2 O4 . . 3_755 171.60(10) .
O4 Mn2 N31 . . . 86.10(10) .
O4 Mn2 N31 . . 3_755 88.50(10) .
O4 Mn2 N41 . . . 94.80(10) .
O4 Mn2 N41 . . 3_755 91.30(10) .
O4 Mn2 N31 3_755 . . 88.50(10) .
O4 Mn2 N31 3_755 . 3_755 86.10(10) .
O4 Mn2 N41 3_755 . . 91.30(10) .
O4 Mn2 N41 3_755 . 3_755 94.80(10) .
N31 Mn2 N31 . . 3_755 101.40(10) .
N31 Mn2 N41 . . . 86.20(10) .
N31 Mn2 N41 . . 3_755 172.00(10) .
N31 Mn2 N41 3_755 . . 172.00(10) .
N31 Mn2 N41 3_755 . 3_755 86.20(10) .
N41 Mn2 N41 . . 3_755 86.40(10) .
O10 Mn3 O10 . . 3_665 172.60(10) .
O10 Mn3 N71 . . . 85.70(10) .
O10 Mn3 N71 . . 3_665 89.50(10) .
O10 Mn3 N81 . . . 95.20(10) .
O10 Mn3 N81 . . 3_665 90.20(10) .
O10 Mn3 N71 3_665 . . 89.50(10) .
O10 Mn3 N71 3_665 . 3_665 85.70(10) .
O10 Mn3 N81 3_665 . . 90.20(10) .
O10 Mn3 N81 3_665 . 3_665 95.20(10) .
N71 Mn3 N71 . . 3_665 99.80(10) .
N71 Mn3 N81 . . . 87.20(10) .
N71 Mn3 N81 . . 3_665 171.80(10) .
N71 Mn3 N81 3_665 . . 171.80(10) .
N71 Mn3 N81 3_665 . 3_665 87.20(10) .
N81 Mn3 N81 . . 3_665 86.10(10) .
O1 V1 O2 . . . 110.70(10) .
O1 V1 O3 . . . 108.80(10) .
O1 V1 O5 . . . 109.90(10) .
O2 V1 O3 . . . 111.30(10) .
O2 V1 O5 . . . 107.30(10) .
O3 V1 O5 . . . 108.80(10) .
O2 V2 O4 5_766 . . 108.50(10) .
O2 V2 O5 5_766 . . 110.50(10) .
O2 V2 O6 5_766 . . 110.90(10) .
O4 V2 O5 . . . 108.10(10) .
O4 V2 O6 . . . 109.50(10) .
O5 V2 O6 . . . 109.30(10) .
O7 V3 O8 . . . 109.20(10) .
O7 V3 O9 . . . 107.80(10) .
O7 V3 O11 . . . 111.30(10) .
O8 V3 O9 . . . 112.90(10) .
O8 V3 O11 . . . 108.10(10) .
O9 V3 O11 . . . 107.60(10) .
O8 V4 O10 5_666 . . 109.10(10) .
O8 V4 O11 5_666 . . 111.60(10) .
O8 V4 O12 5_666 . . 108.90(10) .
O10 V4 O11 . . . 106.80(10) .
O10 V4 O12 . . . 109.30(10) .
O11 V4 O12 . . . 111.00(10) .
Mn1 O1 V1 . . . 161.60(10) .
V1 O2 V2 . . 5_766 135.40(10) .
Mn2 O4 V2 . . . 163.10(10) .
V1 O5 V2 . . . 125.10(10) .
Mn1 O7 V3 . . . 170.20(10) .
V3 O8 V4 . . 5_666 136.30(10) .
Mn3 O10 V4 . . . 160.70(10) .
V3 O11 V4 . . . 128.10(10) .
Mn1 N11 C11 . . . 125.60(10) .
Mn1 N11 C13 . . . 129.20(10) .
C11 N11 C13 . . . 105.00(10) .
C11 N12 C12 . . . 107.70(10) .
N11 C11 N12 . . . 111.40(10) .
N12 C12 C13 . . . 106.00(10) .
N11 C13 C12 . . . 109.90(10) .
Mn1 N21A C21A . . . 123.6(2) .
Mn1 N21A C23A . . . 130.2(2) .
C21A N21A C23A . . . 105.00(10) .
C21A N22A C22A . . . 107.70(10) .
N21A C21A N22A . . . 111.40(10) .
N22A C22A C23A . . . 106.00(10) .
N21A C23A C22A . . . 109.90(10) .
Mn1 N21B C21B . . . 123.3(2) .
Mn1 N21B C23B . . . 130.6(2) .
C21B N21B C23B . . . 105.00(10) .
C21B N22B C22B . . . 107.70(10) .
N21B C21B N22B . . . 111.40(10) .
N22B C22B C23B . . . 106.00(10) .
N21B C23B C22B . . . 109.90(10) .
Mn2 N31 C31 . . . 131.70(10) .
Mn2 N31 C33 . . . 123.30(10) .
C31 N31 C33 . . . 105.00(10) .
C31 N32 C32 . . . 107.70(10) .
N31 C31 N32 . . . 111.40(10) .
N32 C32 C33 . . . 106.00(10) .
N31 C33 C32 . . . 109.90(10) .
Mn2 N41 C41 . . . 126.50(10) .
Mn2 N41 C43 . . . 128.40(10) .
C41 N41 C43 . . . 105.00(10) .
C41 N42 C42 . . . 107.70(10) .
N41 C41 N42 . . . 111.40(10) .
N42 C42 C43 . . . 106.00(10) .
N41 C43 C42 . . . 109.90(10) .
Mn1 N51 C51 . . . 127.50(10) .
Mn1 N51 C53 . . . 127.10(10) .
C51 N51 C53 . . . 105.00(10) .
C51 N52 C52 . . . 107.70(10) .
N51 C51 N52 . . . 111.40(10) .
N52 C52 C53 . . . 106.00(10) .
N51 C53 C52 . . . 109.90(10) .
Mn1 N61 C61 . . . 129.20(10) .
Mn1 N61 C63 . . . 125.80(10) .
C61 N61 C63 . . . 105.00(10) .
C61 N62 C62 . . . 107.70(10) .
N61 C61 N62 . . . 111.40(10) .
N62 C62 C63 . . . 106.00(10) .
N61 C63 C62 . . . 109.90(10) .
Mn3 N71 C71 . . . 128.60(10) .
Mn3 N71 C73 . . . 126.40(10) .
C71 N71 C73 . . . 105.00(10) .
C71 N72 C72 . . . 107.70(10) .
N71 C71 N72 . . . 111.40(10) .
N72 C72 C73 . . . 106.00(10) .
N71 C73 C72 . . . 109.90(10) .
Mn3 N81 C81 . . . 130.30(10) .
Mn3 N81 C83 . . . 124.00(10) .
C81 N81 C83 . . . 105.00(10) .
C81 N82 C82 . . . 107.70(10) .
N81 C81 N82 . . . 111.40(10) .
N82 C82 C83 . . . 106.00(10) .
N81 C83 C82 . . . 109.90(10) .
C11 N12 H1N12 . . . 126.2 .
C12 N12 H1N12 . . . 126.2 .
N11 C11 H1C11 . . . 124.3 .
N12 C11 H1C11 . . . 124.3 .
N12 C12 H1C12 . . . 127.0 .
C13 C12 H1C12 . . . 127.0 .
N11 C13 H1C13 . . . 125.0 .
C12 C13 H1C13 . . . 125.0 .
C21A N22A H1N22A . . . 126.2 .
C22A N22A H1N22A . . . 126.2 .
N21A C21A H1C21A . . . 124.3 .
N22A C21A H1C21A . . . 124.3 .
N22A C22A H1C22A . . . 127.0 .
C23A C22A H1C22A . . . 127.0 .
N21A C23A H1C23A . . . 125.0 .
C22A C23A H1C23A . . . 125.0 .
C21B N22B H1N22B . . . 126.2 .
C22B N22B H1N22B . . . 126.2 .
N21B C21B H1C21B . . . 124.3 .
N22B C21B H1C21B . . . 124.3 .
N22B C22B H1C22B . . . 127.0 .
C23B C22B H1C22B . . . 127.0 .
N21B C23B H1C23B . . . 125.0 .
C22B C23B H1C23B . . . 125.0 .
C31 N32 H1N32 . . . 126.2 .
C32 N32 H1N32 . . . 126.2 .
N31 C31 H1C31 . . . 124.3 .
N32 C31 H1C31 . . . 124.3 .
N32 C32 H1C32 . . . 127.0 .
C33 C32 H1C32 . . . 127.0 .
N31 C33 H1C33 . . . 125.0 .
C32 C33 H1C33 . . . 125.0 .
C41 N42 H1N42 . . . 126.2 .
C42 N42 H1N42 . . . 126.2 .
N41 C41 H1C41 . . . 124.3 .
N42 C41 H1C41 . . . 124.3 .
N42 C42 H1C42 . . . 127.0 .
C43 C42 H1C42 . . . 127.0 .
N41 C43 H1C43 . . . 125.0 .
C42 C43 H1C43 . . . 125.0 .
C51 N52 H1N52 . . . 126.2 .
C52 N52 H1N52 . . . 126.2 .
N51 C51 H1C51 . . . 124.3 .
N52 C51 H1C51 . . . 124.3 .
N52 C52 H1C52 . . . 127.0 .
C53 C52 H1C52 . . . 127.0 .
N51 C53 H1C53 . . . 125.0 .
C52 C53 H1C53 . . . 125.0 .
C61 N62 H1N62 . . . 126.2 .
C62 N62 H1N62 . . . 126.2 .
N61 C61 H1C61 . . . 124.3 .
N62 C61 H1C61 . . . 124.3 .
N62 C62 H1C62 . . . 127.0 .
C63 C62 H1C62 . . . 127.0 .
N61 C63 H1C63 . . . 125.0 .
C62 C63 H1C63 . . . 125.0 .
C71 N72 H1N72 . . . 126.2 .
C72 N72 H1N72 . . . 126.2 .
N71 C71 H1C71 . . . 124.3 .
N72 C71 H1C71 . . . 124.3 .
N72 C72 H1C72 . . . 127.0 .
C73 C72 H1C72 . . . 127.0 .
N71 C73 H1C73 . . . 125.0 .
C72 C73 H1C73 . . . 125.0 .
C81 N82 H1N82 . . . 126.2 .
C82 N82 H1N82 . . . 126.2 .
N81 C81 H1C81 . . . 124.3 .
N82 C81 H1C81 . . . 124.3 .
N82 C82 H1C82 . . . 127.0 .
C83 C82 H1C82 . . . 127.0 .
N81 C83 H1C83 . . . 125.0 .
C82 C83 H1C83 . . . 125.0 .

loop_
_geom_bond_atom_site_label_1
_geom_bond_atom_site_label_2
_geom_bond_site_symmetry_1
_geom_bond_site_symmetry_2
_geom_bond_distance
_geom_bond_publ_flag
Mn1 O1 . . 2.165(2) .
Mn1 O7 . . 2.210(2) .
Mn1 N11 . . 2.2650(10) .
Mn1 N21A . . 2.2550(10) .
Mn1 N21B . . 2.2550(10) .
Mn1 N51 . . 2.2620(10) .
Mn1 N61 . . 2.2170(10) .
Mn2 O4 . . 2.1340(10) .
Mn2 O4 . 3_755 2.1340(10) .
Mn2 N31 . . 2.2700(10) .
Mn2 N31 . 3_755 2.2700(10) .
Mn2 N41 . . 2.2560(10) .
Mn2 N41 . 3_755 2.2560(10) .
Mn3 O10 . . 2.129(2) .
Mn3 O10 . 3_665 2.129(2) .
Mn3 N71 . . 2.2620(10) .
Mn3 N71 . 3_665 2.2620(10) .
Mn3 N81 . . 2.2510(10) .
Mn3 N81 . 3_665 2.2510(10) .
V1 O1 . . 1.649(2) .
V1 O2 . . 1.7940(10) .
V1 O3 . . 1.632(2) .
V1 O5 . . 1.817(2) .
V2 O2 . 5_766 1.802(2) .
V2 O4 . . 1.6420(10) .
V2 O5 . . 1.8100(10) .
V2 O6 . . 1.635(2) .
V3 O7 . . 1.638(2) .
V3 O8 . . 1.7940(10) .
V3 O9 . . 1.647(2) .
V3 O11 . . 1.809(2) .
V4 O8 . 5_666 1.805(2) .
V4 O10 . . 1.638(2) .
V4 O11 . . 1.8100(10) .
V4 O12 . . 1.631(2) .
N11 C11 . . 1.3150(10) .
N11 C13 . . 1.3780(10) .
N12 C11 . . 1.3450(10) .
N12 C12 . . 1.3560(10) .
C12 C13 . . 1.3550(10) .
N21A C21A . . 1.3150(10) .
N21A C23A . . 1.3780(10) .
N22A C21A . . 1.3450(10) .
N22A C22A . . 1.3560(10) .
C22A C23A . . 1.3550(10) .
N21B C21B . . 1.3150(10) .
N21B C23B . . 1.3780(10) .
N22B C21B . . 1.3450(10) .
N22B C22B . . 1.3560(10) .
C22B C23B . . 1.3550(10) .
N31 C31 . . 1.3150(10) .
N31 C33 . . 1.3780(10) .
N32 C31 . . 1.3450(10) .
N32 C32 . . 1.3560(10) .
C32 C33 . . 1.3550(10) .
N41 C41 . . 1.3150(10) .
N41 C43 . . 1.3780(10) .
N42 C41 . . 1.3450(10) .
N42 C42 . . 1.3560(10) .
C42 C43 . . 1.3550(10) .
N51 C51 . . 1.3150(10) .
N51 C53 . . 1.3780(10) .
N52 C51 . . 1.3450(10) .
N52 C52 . . 1.3560(10) .
C52 C53 . . 1.3550(10) .
N61 C61 . . 1.3150(10) .
N61 C63 . . 1.3780(10) .
N62 C61 . . 1.3450(10) .
N62 C62 . . 1.3560(10) .
C62 C63 . . 1.3550(10) .
N71 C71 . . 1.3150(10) .
N71 C73 . . 1.3780(10) .
N72 C71 . . 1.3450(10) .
N72 C72 . . 1.3560(10) .
C72 C73 . . 1.3550(10) .
N81 C81 . . 1.3150(10) .
N81 C83 . . 1.3780(10) .
N82 C81 . . 1.3450(10) .
N82 C82 . . 1.3560(10) .
C82 C83 . . 1.3550(10) .
N12 H1N12 . . 0.860 .
C11 H1C11 . . 0.930 .
C12 H1C12 . . 0.930 .
C13 H1C13 . . 0.930 .
N22A H1N22A . . 0.860 .
C21A H1C21A . . 0.930 .
C22A H1C22A . . 0.930 .
C23A H1C23A . . 0.930 .
N22B H1N22B . . 0.860 .
C21B H1C21B . . 0.930 .
C22B H1C22B . . 0.930 .
C23B H1C23B . . 0.930 .
N32 H1N32 . . 0.860 .
C31 H1C31 . . 0.930 .
C32 H1C32 . . 0.930 .
C33 H1C33 . . 0.930 .
N42 H1N42 . . 0.860 .
C41 H1C41 . . 0.930 .
C42 H1C42 . . 0.930 .
C43 H1C43 . . 0.930 .
N52 H1N52 . . 0.860 .
C51 H1C51 . . 0.930 .
C52 H1C52 . . 0.930 .
C53 H1C53 . . 0.930 .
N62 H1N62 . . 0.860 .
C61 H1C61 . . 0.930 .
C62 H1C62 . . 0.930 .
C63 H1C63 . . 0.930 .
N72 H1N72 . . 0.860 .
C71 H1C71 . . 0.930 .
C72 H1C72 . . 0.930 .
C73 H1C73 . . 0.930 .
N82 H1N82 . . 0.860 .
C81 H1C81 . . 0.930 .
C82 H1C82 . . 0.930 .
C83 H1C83 . . 0.930 .

loop_
_geom_contact_atom_site_label_1
_geom_contact_atom_site_label_2
_geom_contact_distance
_geom_contact_site_symmetry_1
_geom_contact_site_symmetry_2
_geom_contact_publ_flag
Mn1 V2 5.934 . . .
Mn1 V4 5.965 . . .
V2 V2 4.1450(10) . 5_766 .
V4 V4 4.2210(10) . 5_666 .
O2 C52 3.390(2) . 4_565 .
O3 C22A 3.497(3) . 10_544 .
O3 N22B 3.456(3) . 10_544 .
O3 N42 2.794(2) . 10_544 .
O3 C51 3.344(2) . . .
O5 N72 2.785(2) . 16_645 .
O5 C72 3.445(2) . 16_645 .
O6 C41 3.296(2) . . .
O6 N52 2.780(2) . 4_565 .
O8 C12 3.338(2) . 4_565 .
O9 N62 2.868(2) . 10_544 .
O9 N82 2.768(2) . 10_544 .
O11 N32 2.903(2) . 16_545 .
O12 N12 2.779(2) . 4_565 .
O12 C81 3.368(2) . . .
O12 C82 3.461(2) . 6_466 .
N12 C61 3.336(2) . 10_544 .
C11 C21A 3.503(3) . . .
C11 C23B 3.598(3) . . .
C11 C61 3.407(2) . 10_544 .
C11 C82 3.583(2) . 7_546 .
C12 C21A 3.415(3) . 10_544 .
C12 C23B 3.442(3) . 10_544 .
C12 C32 3.503(2) . . .
N22A C72 3.504(2) . 7_546 .
C31 C71 3.516(2) . 16_645 .
C31 C73 3.564(2) . 14_455 .
N62 C53 3.292(3) . 4_565 .
C61 C52 3.512(3) . 4_565 .
C61 C53 3.426(3) . 4_565 .
C52 C72 3.388(3) . . .
C72 C22B 3.463(2) . 7_556 .
C73 C81 3.571(2) . . .
N82 C82 3.418(2) . 6_466 .
N82 C83 3.380(2) . 6_466 .
C81 C82 3.585(2) . 6_466 .
C82 C83 3.537(3) . 6_466 .

loop_
_geom_hbond_atom_site_label_D
_geom_hbond_atom_site_label_H
_geom_hbond_atom_site_label_A
_geom_hbond_site_symmetry_A
_geom_hbond_distance_DH
_geom_hbond_distance_HA
_geom_hbond_distance_DA
_geom_hbond_angle_DHA
_geom_hbond_publ_flag
N12 H1N12 O12 10_544 0.86 1.98 2.779(2) 154.8 .
N32 H1N32 O11 14_455 0.86 2.09 2.903(2) 158.3 .
N42 H1N42 O3 4_565 0.86 2.00 2.794(2) 152.6 .
N52 H1N52 O6 10_544 0.86 1.95 2.780(2) 162.0 .
N62 H1N62 O9 4_565 0.86 2.04 2.868(2) 161.7 .
N72 H1N72 O5 14_465 0.86 2.01 2.785(2) 148.7 .
N82 H1N82 O9 4_565 0.86 1.92 2.768(2) 167.6 .
C51 H1C51 O3 . 0.93 2.43 3.344(2) 167.3 .
